data_7116653
loop_
_publ_author_name
'Liang Han'
'Yuewei Zhang'
'Weiping Chen'
'Xiao Cheng'
'Kaiqing Ye'
'Jingying Zhang'
'Yue Wang'

_publ_section_title
;
 Assembly of twisted luminescent architectures based on
 acenaphtho[1,2-k]fluoranthene derivatives
;
_journal_name_full Chem.Commun.
_journal_page_first 4477
_journal_paper_doi 10.1039/C5cc00476D
_journal_volume 51
_journal_year 2015
_chemical_formula_sum 'C98 H126 O6'
_chemical_formula_weight 1399.99
_chemical_name_common DPAF-8
_chemical_name_systematic
; 
 7,14-bis(3',4',5'-tris(octyloxy)-[1,1'-biphenyl]-4-yl)acenaphtho[1,2-k]fluoranthene  
;
_space_group_IT_number 2
_symmetry_cell_setting triclinic
_symmetry_space_group_name_Hall '-P 1'
_symmetry_space_group_name_H-M 'P -1'
_atom_sites_solution_hydrogens geom
_atom_sites_solution_primary direct
_atom_sites_solution_secondary difmap
_audit_creation_method SHELXL-97
_audit_update_record
;
2015-01-14 deposited with the CCDC.
2015-02-16 downloaded from the CCDC.
;
_cell_angle_alpha 80.708(3)
_cell_angle_beta 78.639(2)
_cell_angle_gamma 78.993(2)
_cell_formula_units_Z 2
_cell_length_a 10.3348(10)
_cell_length_b 19.1818(18)
_cell_length_c 22.503(2)
_cell_measurement_temperature 293(2)
_cell_volume 4257.4(7)
_computing_cell_refinement 'Bruker XSCANS'
_computing_data_collection 'Bruker XSCANS'
_computing_data_reduction 'Bruker SHELXTL'
_computing_molecular_graphics 'Bruker SHELXTL'
_computing_publication_material 'Bruker SHELXTL'
_computing_structure_refinement 'SHELXL-97 (Sheldrick, 1997)'
_computing_structure_solution 'SHELXS-97 (Sheldrick, 1990)'
_diffrn_ambient_temperature 293(2)
_diffrn_measured_fraction_theta_full 0.990
_diffrn_measured_fraction_theta_max 0.990
_diffrn_measurement_device_type 'Bruker P4'
_diffrn_measurement_method '\w scans'
_diffrn_radiation_monochromator graphite
_diffrn_radiation_source 'fine-focus sealed tube'
_diffrn_radiation_type MoK\a
_diffrn_radiation_wavelength 0.71073
_diffrn_reflns_av_R_equivalents 0.0517
_diffrn_reflns_av_sigmaI/netI 0.1195
_diffrn_reflns_limit_h_max 11
_diffrn_reflns_limit_h_min -6
_diffrn_reflns_limit_k_max 21
_diffrn_reflns_limit_k_min -21
_diffrn_reflns_limit_l_max 24
_diffrn_reflns_limit_l_min -24
_diffrn_reflns_number 18397
_diffrn_reflns_theta_full 23.26
_diffrn_reflns_theta_max 23.26
_diffrn_reflns_theta_min 1.52
_exptl_absorpt_coefficient_mu 0.066
_exptl_absorpt_correction_T_max 0.9935
_exptl_absorpt_correction_T_min 0.9729
_exptl_absorpt_correction_type none
_exptl_crystal_colour green
_exptl_crystal_density_diffrn 1.092
_exptl_crystal_density_method 'not measured'
_exptl_crystal_description sheets
_exptl_crystal_F_000 1524
_exptl_crystal_preparation Luminescent
_exptl_crystal_recrystallization_method 'Re-crystallisation from solvent: Chloroform/Ethanol'
_exptl_crystal_size_max 0.42
_exptl_crystal_size_mid 0.36
_exptl_crystal_size_min 0.10
_refine_diff_density_max 0.662
_refine_diff_density_min -0.323
_refine_diff_density_rms 0.065
_refine_ls_extinction_method none
_refine_ls_goodness_of_fit_ref 1.018
_refine_ls_hydrogen_treatment constr
_refine_ls_matrix_type full
_refine_ls_number_parameters 927
_refine_ls_number_reflns 12129
_refine_ls_number_restraints 0
_refine_ls_restrained_S_all 1.018
_refine_ls_R_factor_all 0.1881
_refine_ls_R_factor_gt 0.1055
_refine_ls_shift/su_max 0.007
_refine_ls_shift/su_mean 0.001
_refine_ls_structure_factor_coef Fsqd
_refine_ls_weighting_details 'calc w=1/[\s^2^(Fo^2^)+(0.1382P)^2^+3.3746P] where P=(Fo^2^+2Fc^2^)/3'
_refine_ls_weighting_scheme calc
_refine_ls_wR_factor_gt 0.2532
_refine_ls_wR_factor_ref 0.3190
_reflns_number_gt 6144
_reflns_number_total 12129
_reflns_threshold_expression >2sigma(I)
_cod_data_source_file c5cc00476d2.cif
_cod_data_source_block 1
_cod_original_sg_symbol_H-M P-1
_cod_database_code 7116653

loop_
_symmetry_equiv_pos_as_xyz
'x, y, z'
'-x, -y, -z'

loop_
_atom_site_label
_atom_site_type_symbol
_atom_site_fract_x
_atom_site_fract_y
_atom_site_fract_z
_atom_site_U_iso_or_equiv
_atom_site_adp_type
_atom_site_occupancy
_atom_site_symmetry_multiplicity
_atom_site_calc_flag
_atom_site_refinement_flags
O4 O 0.4810(4) 0.2615(2) 0.39900(17) 0.0524(11) Uani 1 1 d .
O1 O 0.7024(4) -0.1557(2) 0.70400(19) 0.0571(11) Uani 1 1 d .
O2 O 0.5600(4) -0.2447(2) 0.79563(17) 0.0574(12) Uani 1 1 d .
O3 O 0.6483(4) -0.3844(2) 0.81331(17) 0.0616(13) Uani 1 1 d .
O5 O 0.6268(4) 0.1351(2) 0.42545(17) 0.0555(11) Uani 1 1 d .
O6 O 0.8654(4) 0.0930(2) 0.3571(2) 0.0714(14) Uani 1 1 d .
C17 C 1.0161(5) -0.3653(3) 0.6379(2) 0.0378(14) Uani 1 1 d .
C70 C 0.6354(5) 0.2880(3) 0.3044(2) 0.0417(14) Uani 1 1 d .
H70A H 0.5826 0.3315 0.2937 0.050 Uiso 1 1 calc R
C24 C 0.7405(5) -0.2287(3) 0.7110(3) 0.0464(15) Uani 1 1 d .
C11 C 1.5195(5) -0.4943(3) 0.3713(2) 0.0422(14) Uani 1 1 d .
C1 C 1.3732(5) -0.4669(3) 0.5310(2) 0.0389(14) Uani 1 1 d .
C23 C 0.6735(6) -0.2723(3) 0.7578(3) 0.0513(16) Uani 1 1 d .
C69 C 0.7556(6) 0.2653(3) 0.2668(2) 0.0421(14) Uani 1 1 d .
C18 C 1.0236(5) -0.4333(3) 0.6223(2) 0.0451(15) Uani 1 1 d .
H18A H 0.9518 -0.4578 0.6367 0.054 Uiso 1 1 calc R
C72 C 0.6737(6) 0.1803(3) 0.3750(3) 0.0494(16) Uani 1 1 d .
C14 C 1.2448(5) -0.4301(3) 0.5641(2) 0.0409(14) Uani 1 1 d .
C65 C 0.9380(5) 0.3136(3) 0.1898(2) 0.0425(14) Uani 1 1 d .
H65A H 0.9998 0.2856 0.2124 0.051 Uiso 1 1 calc R
C21 C 0.8328(5) -0.3759(3) 0.7280(2) 0.0446(15) Uani 1 1 d .
H21A H 0.8642 -0.4248 0.7342 0.054 Uiso 1 1 calc R
C20 C 0.8980(5) -0.3321(3) 0.6804(2) 0.0421(14) Uani 1 1 d .
C16 C 1.1245(5) -0.3291(3) 0.6141(2) 0.0416(14) Uani 1 1 d .
H16A H 1.1211 -0.2830 0.6230 0.050 Uiso 1 1 calc R
C51 C 0.9816(5) 0.5129(3) 0.0600(2) 0.0393(14) Uani 1 1 d .
C22 C 0.7205(5) -0.3454(3) 0.7660(3) 0.0516(17) Uani 1 1 d .
C2 C 1.3978(5) -0.4689(3) 0.4677(2) 0.0424(15) Uani 1 1 d .
C71 C 0.5960(5) 0.2449(3) 0.3578(2) 0.0441(15) Uani 1 1 d .
C66 C 0.8024(6) 0.3116(3) 0.2095(2) 0.0424(14) Uani 1 1 d .
C61 C 1.0407(5) 0.5610(3) 0.0109(2) 0.0408(14) Uani 1 1 d .
C50 C 0.9442(5) 0.4513(3) 0.0500(2) 0.0378(14) Uani 1 1 d .
C64 C 0.9821(5) 0.3564(3) 0.1373(2) 0.0454(15) Uani 1 1 d .
H64A H 1.0734 0.3559 0.1245 0.055 Uiso 1 1 calc R
C13 C 1.3886(5) -0.4586(3) 0.3649(2) 0.0427(14) Uani 1 1 d .
C60 C 1.0723(6) 0.6195(3) 0.0378(3) 0.0478(15) Uani 1 1 d .
C15 C 1.2365(5) -0.3613(3) 0.5774(2) 0.0431(15) Uani 1 1 d .
H15A H 1.3072 -0.3364 0.5616 0.052 Uiso 1 1 calc R
C19 C 1.1353(5) -0.4652(3) 0.5858(2) 0.0458(15) Uani 1 1 d .
H19A H 1.1376 -0.5106 0.5757 0.055 Uiso 1 1 calc R
C3 C 1.3092(5) -0.4422(3) 0.4213(3) 0.0445(15) Uani 1 1 d .
C63 C 0.8923(5) 0.4003(3) 0.1030(2) 0.0393(14) Uani 1 1 d .
C73 C 0.7940(6) 0.1578(3) 0.3368(3) 0.0539(17) Uani 1 1 d .
C62 C 1.0260(6) 0.6072(3) 0.1015(3) 0.0488(15) Uani 1 1 d .
C25 C 0.8521(5) -0.2592(3) 0.6726(3) 0.0456(15) Uani 1 1 d .
H25A H 0.8967 -0.2301 0.6413 0.055 Uiso 1 1 calc R
C12 C 1.5235(5) -0.5018(3) 0.4377(2) 0.0414(14) Uani 1 1 d .
C53 C 0.9190(5) 0.5256(3) 0.1784(2) 0.0461(15) Uani 1 1 d .
H53A H 0.8829 0.4837 0.1911 0.055 Uiso 1 1 calc R
C10 C 1.6075(6) -0.5118(3) 0.3198(3) 0.0491(16) Uani 1 1 d .
H10A H 1.6943 -0.5350 0.3225 0.059 Uiso 1 1 calc R
C56 C 1.0327(6) 0.6522(4) 0.1427(3) 0.0565(17) Uani 1 1 d .
C75 C 0.4013(6) 0.3310(3) 0.3891(3) 0.0504(16) Uani 1 1 d .
H75A H 0.3616 0.3355 0.3528 0.060 Uiso 1 1 calc R
H75B H 0.4558 0.3682 0.3842 0.060 Uiso 1 1 calc R
C68 C 0.7588(6) 0.3975(3) 0.1217(2) 0.0483(16) Uani 1 1 d .
H68A H 0.6975 0.4259 0.0990 0.058 Uiso 1 1 calc R
C74 C 0.8342(6) 0.2013(3) 0.2834(3) 0.0512(16) Uani 1 1 d .
H74A H 0.9152 0.1872 0.2586 0.061 Uiso 1 1 calc R
C52 C 0.9715(5) 0.5438(3) 0.1177(3) 0.0460(15) Uani 1 1 d .
C67 C 0.7127(5) 0.3537(3) 0.1736(2) 0.0471(16) Uani 1 1 d .
H67A H 0.6216 0.3522 0.1848 0.057 Uiso 1 1 calc R
C4 C 1.1801(6) -0.4089(3) 0.4222(3) 0.0532(17) Uani 1 1 d .
H4A H 1.1254 -0.3973 0.4585 0.064 Uiso 1 1 calc R
C77 C 0.3499(6) 0.3341(4) 0.5037(3) 0.0653(19) Uani 1 1 d .
H77A H 0.4251 0.2952 0.5046 0.078 Uiso 1 1 calc R
H77B H 0.3834 0.3783 0.5025 0.078 Uiso 1 1 calc R
C42 C 0.7130(6) -0.4509(3) 0.8401(3) 0.0522(16) Uani 1 1 d .
H42A H 0.7930 -0.4442 0.8536 0.063 Uiso 1 1 calc R
H42B H 0.7388 -0.4848 0.8106 0.063 Uiso 1 1 calc R
C7 C 1.3427(6) -0.4413(3) 0.3088(3) 0.0528(16) Uani 1 1 d .
C54 C 0.9213(7) 0.5717(4) 0.2204(3) 0.064(2) Uani 1 1 d .
H54A H 0.8843 0.5598 0.2611 0.076 Uiso 1 1 calc R
C76 C 0.2939(6) 0.3371(4) 0.4451(2) 0.0548(17) Uani 1 1 d .
H76A H 0.2428 0.2985 0.4499 0.066 Uiso 1 1 calc R
H76B H 0.2333 0.3819 0.4391 0.066 Uiso 1 1 calc R
C26 C 0.5725(6) -0.1305(3) 0.6854(3) 0.0554(17) Uani 1 1 d .
H26A H 0.5069 -0.1581 0.7098 0.067 Uiso 1 1 calc R
H26B H 0.5782 -0.1358 0.6428 0.067 Uiso 1 1 calc R
C8 C 1.4374(7) -0.4599(4) 0.2569(3) 0.0615(18) Uani 1 1 d .
H8A H 1.4131 -0.4488 0.2184 0.074 Uiso 1 1 calc R
C44 C 0.5553(7) -0.4266(4) 0.9395(3) 0.078(2) Uani 1 1 d .
H44A H 0.5194 -0.3814 0.9177 0.093 Uiso 1 1 calc R
H44B H 0.4814 -0.4450 0.9671 0.093 Uiso 1 1 calc R
C83 C 0.6756(7) 0.1400(3) 0.4799(3) 0.0658(19) Uani 1 1 d .
H83A H 0.6372 0.1855 0.4947 0.079 Uiso 1 1 calc R
H83B H 0.7722 0.1365 0.4714 0.079 Uiso 1 1 calc R
C55 C 0.9745(7) 0.6326(4) 0.2048(3) 0.0657(19) Uani 1 1 d .
H55A H 0.9732 0.6616 0.2344 0.079 Uiso 1 1 calc R
C9 C 1.5645(6) -0.4942(3) 0.2626(3) 0.0561(17) Uani 1 1 d .
H9A H 1.6242 -0.5063 0.2276 0.067 Uiso 1 1 calc R
C43 C 0.6162(7) -0.4788(4) 0.8939(3) 0.066(2) Uani 1 1 d .
H43A H 0.6622 -0.5216 0.9150 0.080 Uiso 1 1 calc R
H43B H 0.5444 -0.4925 0.8787 0.080 Uiso 1 1 calc R
C78 C 0.2515(7) 0.3237(4) 0.5612(3) 0.074(2) Uani 1 1 d .
H78A H 0.2287 0.2762 0.5655 0.088 Uiso 1 1 calc R
H78B H 0.1704 0.3580 0.5575 0.088 Uiso 1 1 calc R
C34 C 0.5822(7) -0.2198(4) 0.8478(3) 0.077(2) Uani 1 1 d .
H34A H 0.6269 -0.1784 0.8359 0.092 Uiso 1 1 calc R
H34B H 0.6383 -0.2569 0.8703 0.092 Uiso 1 1 calc R
C79 C 0.2988(8) 0.3319(4) 0.6186(3) 0.081(2) Uani 1 1 d .
H79A H 0.2311 0.3204 0.6535 0.097 Uiso 1 1 calc R
H79B H 0.3072 0.3816 0.6174 0.097 Uiso 1 1 calc R
C27 C 0.5321(6) -0.0528(3) 0.6945(3) 0.0630(19) Uani 1 1 d .
H27A H 0.5960 -0.0255 0.6680 0.076 Uiso 1 1 calc R
H27B H 0.5348 -0.0478 0.7364 0.076 Uiso 1 1 calc R
C6 C 1.2096(6) -0.4079(4) 0.3111(3) 0.0667(19) Uani 1 1 d .
H6A H 1.1735 -0.3961 0.2754 0.080 Uiso 1 1 calc R
C59 C 1.1316(6) 0.6790(4) 0.0159(3) 0.0615(18) Uani 1 1 d .
H59A H 1.1644 0.6885 -0.0256 0.074 Uiso 1 1 calc R
C5 C 1.1318(6) -0.3924(4) 0.3657(3) 0.0662(19) Uani 1 1 d .
H5A H 1.0435 -0.3701 0.3658 0.079 Uiso 1 1 calc R
C57 C 1.0956(8) 0.7129(4) 0.1186(3) 0.079(2) Uani 1 1 d .
H57A H 1.1055 0.7441 0.1444 0.095 Uiso 1 1 calc R
C91 C 0.9885(7) 0.0665(4) 0.3173(5) 0.127(4) Uani 1 1 d .
H91A H 0.9703 0.0674 0.2765 0.153 Uiso 1 1 calc R
H91B H 1.0540 0.0975 0.3147 0.153 Uiso 1 1 calc R
C58 C 1.1423(8) 0.7251(4) 0.0562(3) 0.077(2) Uani 1 1 d .
H58A H 1.1821 0.7654 0.0407 0.093 Uiso 1 1 calc R
C45 C 0.6505(8) -0.4132(4) 0.9758(4) 0.083(2) Uani 1 1 d .
H45A H 0.7252 -0.3954 0.9483 0.100 Uiso 1 1 calc R
H45B H 0.6853 -0.4582 0.9983 0.100 Uiso 1 1 calc R
C28 C 0.3941(7) -0.0226(4) 0.6809(4) 0.083(2) Uani 1 1 d .
H28A H 0.3916 -0.0299 0.6395 0.099 Uiso 1 1 calc R
H28B H 0.3311 -0.0497 0.7082 0.099 Uiso 1 1 calc R
C80 C 0.4315(9) 0.2853(4) 0.6280(3) 0.086(2) Uani 1 1 d .
H80A H 0.4272 0.2362 0.6241 0.104 Uiso 1 1 calc R
H80B H 0.5017 0.3010 0.5961 0.104 Uiso 1 1 calc R
C81 C 0.4675(9) 0.2874(5) 0.6892(3) 0.092(3) Uani 1 1 d .
H81A H 0.4661 0.3369 0.6943 0.110 Uiso 1 1 calc R
H81B H 0.4005 0.2687 0.7211 0.110 Uiso 1 1 calc R
C35 C 0.4471(9) -0.2000(5) 0.8874(3) 0.111(3) Uani 1 1 d .
H35A H 0.4065 -0.2428 0.8999 0.133 Uiso 1 1 calc R
H35B H 0.4619 -0.1844 0.9241 0.133 Uiso 1 1 calc R
C84 C 0.6356(12) 0.0789(5) 0.5275(3) 0.133(4) Uani 1 1 d .
H84A H 0.5389 0.0829 0.5355 0.159 Uiso 1 1 calc R
H84B H 0.6644 0.0821 0.5654 0.159 Uiso 1 1 calc R
C46 C 0.5871(9) -0.3588(5) 1.0215(4) 0.097(3) Uani 1 1 d .
H46A H 0.5594 -0.3128 0.9986 0.116 Uiso 1 1 calc R
H46B H 0.5074 -0.3745 1.0464 0.116 Uiso 1 1 calc R
C93 C 1.1661(12) -0.0220(9) 0.2880(9) 0.262(12) Uani 1 1 d .
H93A H 1.2009 0.0221 0.2723 0.314 Uiso 1 1 calc R
H93B H 1.2339 -0.0535 0.3084 0.314 Uiso 1 1 calc R
C85 C 0.699(3) 0.0054(6) 0.5060(6) 0.296(15) Uani 1 1 d .
H85A H 0.6234 -0.0133 0.4984 0.355 Uiso 1 1 calc R
H85B H 0.7506 0.0174 0.4660 0.355 Uiso 1 1 calc R
C36 C 0.3543(11) -0.1458(6) 0.8602(4) 0.147(5) Uani 1 1 d .
H36A H 0.3463 -0.1597 0.8217 0.176 Uiso 1 1 calc R
H36B H 0.3927 -0.1021 0.8508 0.176 Uiso 1 1 calc R
C95 C 1.2923(17) -0.0623(8) 0.1923(9) 0.195(7) Uani 1 1 d .
H95A H 1.3235 -0.0165 0.1823 0.234 Uiso 1 1 calc R
H95B H 1.3582 -0.0957 0.2125 0.234 Uiso 1 1 calc R
C87 C 0.8133(12) -0.1147(7) 0.5026(6) 0.157(5) Uani 1 1 d .
H87A H 0.7657 -0.1505 0.5286 0.189 Uiso 1 1 calc R
H87B H 0.7916 -0.1108 0.4620 0.189 Uiso 1 1 calc R
C92 C 1.0401(11) -0.0030(5) 0.3396(6) 0.154(5) Uani 1 1 d .
H92A H 0.9760 -0.0350 0.3436 0.185 Uiso 1 1 calc R
H92B H 1.0669 -0.0048 0.3789 0.185 Uiso 1 1 calc R
C86 C 0.7620(15) -0.0427(11) 0.5270(7) 0.248(11) Uani 1 1 d .
H86A H 0.7135 -0.0542 0.5678 0.298 Uiso 1 1 calc R
H86B H 0.8413 -0.0258 0.5321 0.298 Uiso 1 1 calc R
C37 C 0.2144(12) -0.1283(9) 0.8960(5) 0.197(8) Uani 1 1 d .
H37A H 0.2150 -0.1592 0.9346 0.237 Uiso 1 1 calc R
H37B H 0.2081 -0.0800 0.9055 0.237 Uiso 1 1 calc R
C82 C 0.6007(12) 0.2458(6) 0.6966(5) 0.155(5) Uani 1 1 d .
H82A H 0.6183 0.2491 0.7363 0.232 Uiso 1 1 calc R
H82B H 0.6679 0.2647 0.6658 0.232 Uiso 1 1 calc R
H82C H 0.6023 0.1966 0.6926 0.232 Uiso 1 1 calc R
C88 C 0.9532(10) -0.1393(6) 0.4992(5) 0.128(4) Uani 1 1 d .
H88A H 0.9723 -0.1486 0.5405 0.154 Uiso 1 1 calc R
H88B H 0.9996 -0.1007 0.4779 0.154 Uiso 1 1 calc R
C89 C 1.0135(13) -0.2060(6) 0.4682(7) 0.154(5) Uani 1 1 d .
H89A H 1.1015 -0.2236 0.4788 0.185 Uiso 1 1 calc R
H89B H 0.9586 -0.2427 0.4850 0.185 Uiso 1 1 calc R
C29 C 0.3469(11) 0.0555(5) 0.6868(6) 0.128(4) Uani 1 1 d .
H29A H 0.2689 0.0721 0.6673 0.154 Uiso 1 1 calc R
H29B H 0.4166 0.0823 0.6653 0.154 Uiso 1 1 calc R
C47 C 0.6748(12) -0.3494(7) 1.0615(6) 0.161(5) Uani 1 1 d .
H47A H 0.7595 -0.3429 1.0355 0.193 Uiso 1 1 calc R
H47B H 0.6912 -0.3948 1.0871 0.193 Uiso 1 1 calc R
C94 C 1.1580(13) -0.0532(6) 0.2377(8) 0.183(6) Uani 1 1 d .
H94A H 1.0894 -0.0237 0.2166 0.219 Uiso 1 1 calc R
H94B H 1.1315 -0.0998 0.2516 0.219 Uiso 1 1 calc R
C90 C 1.026(2) -0.1975(7) 0.4050(8) 0.254(11) Uani 1 1 d .
H90A H 1.0647 -0.2424 0.3902 0.380 Uiso 1 1 calc R
H90B H 1.0826 -0.1626 0.3874 0.380 Uiso 1 1 calc R
H90C H 0.9393 -0.1817 0.3937 0.380 Uiso 1 1 calc R
C96 C 1.2850(19) -0.0866(11) 0.1387(9) 0.228(9) Uani 1 1 d .
H96A H 1.2062 -0.0595 0.1236 0.273 Uiso 1 1 calc R
H96B H 1.2726 -0.1363 0.1482 0.273 Uiso 1 1 calc R
C97 C 1.404(2) -0.0815(11) 0.0884(11) 0.252(9) Uani 1 1 d .
H97A H 1.4277 -0.0341 0.0835 0.303 Uiso 1 1 calc R
H97B H 1.4796 -0.1161 0.0995 0.303 Uiso 1 1 calc R
C98 C 1.378(2) -0.0942(13) 0.0339(10) 0.307(14) Uani 1 1 d .
H98A H 1.4554 -0.0906 0.0029 0.461 Uiso 1 1 calc R
H98B H 1.3038 -0.0595 0.0224 0.461 Uiso 1 1 calc R
H98C H 1.3558 -0.1414 0.0385 0.461 Uiso 1 1 calc R
C30 C 0.311(2) 0.0712(8) 0.7534(10) 0.263(12) Uani 1 1 d .
H30A H 0.2847 0.0286 0.7787 0.315 Uiso 1 1 calc R
H30B H 0.3916 0.0792 0.7654 0.315 Uiso 1 1 calc R
C31 C 0.217(4) 0.125(3) 0.766(4) 0.69(8) Uani 1 1 d .
H31A H 0.2320 0.1655 0.7349 0.831 Uiso 1 1 calc R
H31B H 0.1319 0.1126 0.7636 0.831 Uiso 1 1 calc R
C32 C 0.208(5) 0.1450(19) 0.816(4) 0.58(7) Uani 1 1 d .
H32A H 0.1575 0.1933 0.8142 0.700 Uiso 1 1 calc R
H32B H 0.2975 0.1485 0.8209 0.700 Uiso 1 1 calc R
C33 C 0.149(3) 0.1051(10) 0.8723(11) 0.33(2) Uani 1 1 d .
H33A H 0.1502 0.1289 0.9064 0.501 Uiso 1 1 calc R
H33B H 0.1988 0.0576 0.8771 0.501 Uiso 1 1 calc R
H33C H 0.0577 0.1026 0.8702 0.501 Uiso 1 1 calc R
C39 C -0.0258(15) -0.1187(10) 0.9222(8) 0.210(7) Uani 1 1 d .
H39A H -0.0108 -0.1284 0.9642 0.252 Uiso 1 1 calc R
H39B H -0.0642 -0.0685 0.9150 0.252 Uiso 1 1 calc R
C40 C -0.1179(16) -0.1573(12) 0.9172(10) 0.256(11) Uani 1 1 d .
H40A H -0.0755 -0.2072 0.9207 0.307 Uiso 1 1 calc R
H40B H -0.1364 -0.1447 0.8758 0.307 Uiso 1 1 calc R
C41 C -0.2420(18) -0.1540(12) 0.9563(8) 0.265(10) Uani 1 1 d .
H41A H -0.2934 -0.1853 0.9454 0.397 Uiso 1 1 calc R
H41B H -0.2895 -0.1058 0.9526 0.397 Uiso 1 1 calc R
H41C H -0.2282 -0.1687 0.9977 0.397 Uiso 1 1 calc R
C38 C 0.1062(14) -0.1296(11) 0.8820(7) 0.223(9) Uani 1 1 d .
H38A H 0.1145 -0.1757 0.8680 0.267 Uiso 1 1 calc R
H38B H 0.0991 -0.0941 0.8463 0.267 Uiso 1 1 calc R
C49 C 0.536(2) -0.2998(11) 1.1330(9) 0.283(10) Uiso 1 1 d .
H49A H 0.4972 -0.2681 1.1631 0.424 Uiso 1 1 calc R
H49B H 0.5464 -0.3484 1.1526 0.424 Uiso 1 1 calc R
H49C H 0.4779 -0.2943 1.1035 0.424 Uiso 1 1 calc R
C48 C 0.6404(18) -0.2860(10) 1.1085(8) 0.222(7) Uiso 1 1 d .
H48A H 0.7038 -0.2928 1.1363 0.266 Uiso 1 1 calc R
H48B H 0.6344 -0.2379 1.0865 0.266 Uiso 1 1 calc R

loop_
_atom_site_aniso_label
_atom_site_aniso_U_11
_atom_site_aniso_U_22
_atom_site_aniso_U_33
_atom_site_aniso_U_23
_atom_site_aniso_U_13
_atom_site_aniso_U_12
O4 0.054(3) 0.046(2) 0.047(2) 0.0053(19) 0.007(2) -0.010(2)
O1 0.042(2) 0.054(3) 0.074(3) -0.022(2) -0.004(2) 0.002(2)
O2 0.041(2) 0.080(3) 0.043(2) -0.022(2) 0.0064(19) 0.008(2)
O3 0.038(2) 0.082(3) 0.044(2) 0.010(2) 0.0105(19) 0.008(2)
O5 0.067(3) 0.054(3) 0.041(2) 0.014(2) -0.005(2) -0.021(2)
O6 0.062(3) 0.050(3) 0.086(3) 0.014(2) 0.001(3) -0.003(2)
C17 0.033(3) 0.043(3) 0.035(3) -0.005(3) -0.007(2) 0.002(3)
C70 0.042(3) 0.042(3) 0.036(3) 0.002(3) -0.004(3) -0.004(3)
C24 0.036(3) 0.047(4) 0.056(4) -0.016(3) -0.010(3) 0.004(3)
C11 0.041(3) 0.040(3) 0.042(3) -0.008(3) 0.010(3) -0.012(3)
C1 0.035(3) 0.043(3) 0.036(3) -0.007(3) 0.006(3) -0.009(3)
C23 0.035(3) 0.069(4) 0.042(3) -0.011(3) 0.003(3) 0.004(3)
C69 0.044(3) 0.044(3) 0.037(3) -0.001(3) -0.004(3) -0.010(3)
C18 0.032(3) 0.050(4) 0.049(4) -0.002(3) 0.005(3) -0.011(3)
C72 0.061(4) 0.038(3) 0.046(4) 0.004(3) 0.001(3) -0.017(3)
C14 0.032(3) 0.047(4) 0.037(3) -0.001(3) 0.003(3) -0.004(3)
C65 0.040(3) 0.045(3) 0.042(3) 0.001(3) -0.003(3) -0.013(3)
C21 0.037(3) 0.053(4) 0.038(3) -0.004(3) 0.001(3) -0.001(3)
C20 0.028(3) 0.055(4) 0.040(3) -0.013(3) 0.000(3) 0.000(3)
C16 0.036(3) 0.045(3) 0.043(3) -0.012(3) 0.001(3) -0.005(3)
C51 0.033(3) 0.053(4) 0.028(3) -0.005(3) -0.004(2) -0.001(3)
C22 0.032(3) 0.074(5) 0.041(4) -0.003(3) -0.001(3) 0.001(3)
C2 0.026(3) 0.050(3) 0.045(4) -0.003(3) 0.007(3) -0.008(3)
C71 0.042(3) 0.047(4) 0.039(3) -0.005(3) 0.007(3) -0.014(3)
C66 0.045(4) 0.044(3) 0.036(3) -0.006(3) 0.001(3) -0.011(3)
C61 0.031(3) 0.042(3) 0.044(4) 0.002(3) -0.001(3) -0.006(3)
C50 0.033(3) 0.046(3) 0.030(3) -0.002(3) -0.001(2) -0.003(3)
C64 0.032(3) 0.050(4) 0.048(4) 0.002(3) 0.002(3) -0.006(3)
C13 0.038(3) 0.051(4) 0.036(3) -0.006(3) 0.002(3) -0.009(3)
C60 0.051(4) 0.046(4) 0.044(4) 0.002(3) -0.005(3) -0.010(3)
C15 0.033(3) 0.049(4) 0.045(3) -0.006(3) 0.006(3) -0.012(3)
C19 0.041(3) 0.047(3) 0.045(3) -0.007(3) 0.002(3) -0.004(3)
C3 0.037(3) 0.046(3) 0.048(4) -0.009(3) 0.005(3) -0.010(3)
C63 0.036(3) 0.044(3) 0.032(3) 0.004(3) 0.004(3) -0.010(3)
C73 0.051(4) 0.044(4) 0.060(4) 0.000(3) -0.002(3) -0.004(3)
C62 0.045(4) 0.049(4) 0.050(4) -0.006(3) -0.007(3) -0.005(3)
C25 0.032(3) 0.055(4) 0.047(3) -0.012(3) 0.005(3) -0.006(3)
C12 0.034(3) 0.047(3) 0.037(3) -0.002(3) 0.006(3) -0.007(3)
C53 0.041(3) 0.059(4) 0.034(3) -0.005(3) -0.007(3) 0.002(3)
C10 0.043(3) 0.057(4) 0.042(4) -0.011(3) 0.005(3) -0.005(3)
C56 0.061(4) 0.058(4) 0.054(4) -0.006(4) -0.022(3) -0.007(3)
C75 0.044(4) 0.051(4) 0.050(4) 0.003(3) 0.002(3) -0.010(3)
C68 0.038(3) 0.064(4) 0.037(3) -0.001(3) -0.002(3) -0.003(3)
C74 0.046(4) 0.050(4) 0.050(4) 0.000(3) 0.002(3) -0.007(3)
C52 0.038(3) 0.045(4) 0.049(4) 0.007(3) -0.006(3) -0.003(3)
C67 0.030(3) 0.063(4) 0.040(3) 0.005(3) 0.004(3) -0.008(3)
C4 0.032(3) 0.070(4) 0.052(4) -0.008(3) 0.002(3) -0.002(3)
C77 0.056(4) 0.077(5) 0.062(4) -0.021(4) 0.020(3) -0.029(4)
C42 0.036(3) 0.058(4) 0.057(4) -0.007(3) -0.001(3) -0.001(3)
C7 0.040(4) 0.059(4) 0.058(4) -0.008(3) -0.002(3) -0.012(3)
C54 0.059(4) 0.073(5) 0.044(4) 0.004(4) -0.004(3) 0.010(4)
C76 0.047(4) 0.070(4) 0.039(3) -0.004(3) 0.008(3) -0.008(3)
C26 0.049(4) 0.055(4) 0.058(4) -0.010(3) -0.002(3) -0.004(3)
C8 0.060(4) 0.086(5) 0.043(4) -0.021(3) -0.007(3) -0.014(4)
C44 0.054(4) 0.097(6) 0.068(5) 0.005(4) 0.004(4) -0.007(4)
C83 0.078(5) 0.057(4) 0.058(4) 0.006(3) -0.009(4) -0.013(4)
C55 0.068(5) 0.074(5) 0.054(4) -0.012(4) -0.014(4) -0.001(4)
C9 0.053(4) 0.076(5) 0.042(4) -0.022(3) 0.003(3) -0.015(4)
C43 0.062(4) 0.075(5) 0.050(4) 0.001(4) 0.012(3) -0.011(4)
C78 0.072(5) 0.091(5) 0.055(4) -0.012(4) 0.002(4) -0.015(4)
C34 0.055(4) 0.108(6) 0.060(5) -0.043(4) 0.005(4) 0.013(4)
C79 0.088(6) 0.093(6) 0.058(5) -0.014(4) 0.007(4) -0.022(5)
C27 0.063(4) 0.046(4) 0.070(4) -0.010(3) 0.004(4) 0.001(3)
C6 0.055(4) 0.093(5) 0.057(4) -0.022(4) -0.011(4) -0.008(4)
C59 0.068(4) 0.068(5) 0.051(4) -0.003(4) -0.009(3) -0.021(4)
C5 0.044(4) 0.084(5) 0.066(5) -0.011(4) -0.014(4) 0.007(4)
C57 0.108(6) 0.074(5) 0.071(5) -0.015(4) -0.039(5) -0.021(5)
C91 0.045(4) 0.078(6) 0.201(10) 0.080(6) 0.020(6) 0.008(4)
C58 0.101(6) 0.077(5) 0.066(5) 0.001(4) -0.022(4) -0.043(5)
C45 0.071(5) 0.094(6) 0.083(5) -0.010(5) -0.024(4) -0.001(5)
C28 0.073(5) 0.052(4) 0.103(6) 0.000(4) 0.000(4) 0.015(4)
C80 0.112(7) 0.087(6) 0.060(5) -0.010(4) -0.011(5) -0.022(5)
C81 0.128(8) 0.094(6) 0.060(5) 0.004(4) -0.027(5) -0.035(6)
C35 0.115(7) 0.134(8) 0.061(5) -0.032(5) 0.006(5) 0.028(6)
C84 0.250(13) 0.117(8) 0.049(5) 0.034(5) -0.043(6) -0.092(8)
C46 0.088(6) 0.110(7) 0.087(6) -0.022(5) -0.012(5) 0.001(5)
C93 0.093(8) 0.257(18) 0.46(3) -0.27(2) 0.101(13) -0.055(10)
C85 0.73(5) 0.070(8) 0.150(12) 0.034(8) -0.24(2) -0.084(15)
C36 0.151(10) 0.157(10) 0.085(7) -0.030(6) 0.012(6) 0.070(8)
C95 0.189(16) 0.164(13) 0.225(18) -0.080(13) -0.020(15) 0.018(11)
C87 0.110(9) 0.208(14) 0.143(10) -0.011(9) -0.056(8) 0.027(9)
C92 0.130(9) 0.098(8) 0.210(13) 0.006(8) -0.002(9) -0.006(7)
C86 0.174(13) 0.38(3) 0.154(13) -0.137(15) -0.078(11) 0.174(17)
C37 0.104(9) 0.306(19) 0.101(8) -0.014(10) 0.032(8) 0.106(12)
C82 0.157(11) 0.142(10) 0.159(11) 0.005(8) -0.061(9) 0.006(9)
C88 0.102(8) 0.112(8) 0.161(10) 0.002(7) -0.018(7) -0.017(7)
C89 0.126(9) 0.096(8) 0.226(15) -0.017(10) -0.002(10) -0.016(7)
C29 0.118(8) 0.067(6) 0.186(11) -0.014(7) -0.009(8) 0.001(6)
C47 0.148(10) 0.170(11) 0.189(12) -0.104(10) -0.082(9) 0.037(9)
C94 0.119(10) 0.112(9) 0.301(19) -0.080(11) 0.010(12) 0.019(8)
C90 0.36(3) 0.129(11) 0.220(17) -0.023(12) 0.114(18) -0.066(13)
C96 0.187(17) 0.27(2) 0.195(18) -0.043(16) -0.010(16) 0.030(16)
C97 0.23(2) 0.25(2) 0.27(3) -0.11(2) -0.01(2) -0.003(17)
C98 0.30(3) 0.42(3) 0.25(2) -0.19(2) -0.04(2) -0.05(2)
C30 0.32(3) 0.147(13) 0.38(3) -0.136(16) -0.24(2) 0.087(15)
C31 0.17(3) 0.56(9) 1.09(17) 0.24(9) 0.18(6) -0.01(4)
C32 0.29(5) 0.16(3) 1.4(2) -0.23(6) -0.26(8) 0.04(3)
C33 0.56(5) 0.134(16) 0.28(2) -0.116(16) 0.01(3) -0.01(2)
C39 0.110(11) 0.26(2) 0.239(18) -0.030(15) 0.000(12) -0.024(13)
C40 0.097(11) 0.33(3) 0.35(3) -0.11(2) -0.022(15) -0.017(15)
C41 0.187(17) 0.40(3) 0.236(19) -0.065(19) -0.008(14) -0.130(19)
C38 0.109(10) 0.40(3) 0.189(15) -0.169(17) 0.037(11) -0.055(15)

loop_
_atom_type_symbol
_atom_type_description
_atom_type_scat_dispersion_real
_atom_type_scat_dispersion_imag
_atom_type_scat_source
C C 0.0033 0.0016 'International Tables Vol C Tables 4.2.6.8 and 6.1.1.4'
H H 0.0000 0.0000 'International Tables Vol C Tables 4.2.6.8 and 6.1.1.4'
O O 0.0106 0.0060 'International Tables Vol C Tables 4.2.6.8 and 6.1.1.4'

loop_
_geom_angle_atom_site_label_1
_geom_angle_atom_site_label_2
_geom_angle_atom_site_label_3
_geom_angle
_geom_angle_site_symmetry_1
_geom_angle_site_symmetry_3
C71 O4 C75 118.3(4) . .
C24 O1 C26 115.0(5) . .
C23 O2 C34 115.4(5) . .
C22 O3 C42 118.8(4) . .
C72 O5 C83 114.3(5) . .
C73 O6 C91 117.0(5) . .
C18 C17 C16 118.0(5) . .
C18 C17 C20 121.3(5) . .
C16 C17 C20 120.7(5) . .
C71 C70 C69 118.9(5) . .
C71 C70 H70A 120.5 . .
C69 C70 H70A 120.5 . .
O1 C24 C25 119.3(5) . .
O1 C24 C23 121.2(5) . .
C25 C24 C23 119.4(5) . .
C10 C11 C13 118.4(5) . .
C10 C11 C12 136.2(5) . .
C13 C11 C12 105.4(4) . .
C12 C1 C2 116.9(5) 2_846 .
C12 C1 C14 120.2(5) 2_846 .
C2 C1 C14 122.9(5) . .
O2 C23 C22 119.2(5) . .
O2 C23 C24 121.3(5) . .
C22 C23 C24 119.5(5) . .
C74 C69 C70 120.2(5) . .
C74 C69 C66 119.6(5) . .
C70 C69 C66 120.1(5) . .
C19 C18 C17 121.2(5) . .
C19 C18 H18A 119.4 . .
C17 C18 H18A 119.4 . .
O5 C72 C71 120.4(5) . .
O5 C72 C73 120.1(5) . .
C71 C72 C73 119.1(5) . .
C15 C14 C19 118.6(5) . .
C15 C14 C1 119.7(5) . .
C19 C14 C1 121.6(5) . .
C64 C65 C66 121.0(5) . .
C64 C65 H65A 119.5 . .
C66 C65 H65A 119.5 . .
C22 C21 C20 119.2(5) . .
C22 C21 H21A 120.4 . .
C20 C21 H21A 120.4 . .
C25 C20 C21 119.7(5) . .
C25 C20 C17 121.0(5) . .
C21 C20 C17 119.3(5) . .
C15 C16 C17 120.6(5) . .
C15 C16 H16A 119.7 . .
C17 C16 H16A 119.7 . .
C50 C51 C61 122.1(5) . .
C50 C51 C52 130.8(5) . .
C61 C51 C52 107.2(5) . .
O3 C22 C23 115.6(5) . .
O3 C22 C21 123.3(5) . .
C23 C22 C21 121.1(5) . .
C1 C2 C12 121.1(5) . .
C1 C2 C3 130.7(5) . .
C12 C2 C3 108.2(5) . .
O4 C71 C70 124.6(5) . .
O4 C71 C72 113.9(4) . .
C70 C71 C72 121.5(5) . .
C65 C66 C67 117.6(5) . .
C65 C66 C69 120.6(5) . .
C67 C66 C69 121.8(5) . .
C50 C61 C51 120.7(5) 2_765 .
C50 C61 C60 131.4(5) 2_765 .
C51 C61 C60 107.8(5) . .
C51 C50 C61 117.1(5) . 2_765
C51 C50 C63 120.0(5) . .
C61 C50 C63 122.9(5) 2_765 .
C65 C64 C63 121.2(5) . .
C65 C64 H64A 119.4 . .
C63 C64 H64A 119.4 . .
C7 C13 C3 123.6(5) . .
C7 C13 C11 123.8(5) . .
C3 C13 C11 112.6(5) . .
C59 C60 C62 117.6(6) . .
C59 C60 C61 135.7(6) . .
C62 C60 C61 106.7(5) . .
C14 C15 C16 120.9(5) . .
C14 C15 H15A 119.5 . .
C16 C15 H15A 119.5 . .
C18 C19 C14 120.6(5) . .
C18 C19 H19A 119.7 . .
C14 C19 H19A 119.7 . .
C4 C3 C13 119.1(6) . .
C4 C3 C2 135.5(5) . .
C13 C3 C2 105.3(5) . .
C68 C63 C64 117.9(5) . .
C68 C63 C50 122.9(5) . .
C64 C63 C50 119.1(5) . .
O6 C73 C74 125.0(5) . .
O6 C73 C72 115.5(5) . .
C74 C73 C72 119.5(5) . .
C56 C62 C52 124.2(6) . .
C56 C62 C60 124.3(6) . .
C52 C62 C60 111.5(6) . .
C20 C25 C24 121.1(5) . .
C20 C25 H25A 119.5 . .
C24 C25 H25A 119.5 . .
C1 C12 C2 122.0(5) 2_846 .
C1 C12 C11 129.6(5) 2_846 .
C2 C12 C11 108.4(5) . .
C52 C53 C54 118.5(6) . .
C52 C53 H53A 120.7 . .
C54 C53 H53A 120.7 . .
C11 C10 C9 119.0(6) . .
C11 C10 H10A 120.5 . .
C9 C10 H10A 120.5 . .
C62 C56 C57 116.6(6) . .
C62 C56 C55 116.2(6) . .
C57 C56 C55 127.2(7) . .
O4 C75 C76 106.1(4) . .
O4 C75 H75A 110.5 . .
C76 C75 H75A 110.5 . .
O4 C75 H75B 110.5 . .
C76 C75 H75B 110.5 . .
H75A C75 H75B 108.7 . .
C63 C68 C67 121.7(5) . .
C63 C68 H68A 119.1 . .
C67 C68 H68A 119.1 . .
C69 C74 C73 120.8(5) . .
C69 C74 H74A 119.6 . .
C73 C74 H74A 119.6 . .
C53 C52 C62 118.1(6) . .
C53 C52 C51 135.2(6) . .
C62 C52 C51 106.7(5) . .
C68 C67 C66 120.4(5) . .
C68 C67 H67A 119.8 . .
C66 C67 H67A 119.8 . .
C3 C4 C5 117.7(5) . .
C3 C4 H4A 121.2 . .
C5 C4 H4A 121.2 . .
C78 C77 C76 114.5(6) . .
C78 C77 H77A 108.6 . .
C76 C77 H77A 108.6 . .
C78 C77 H77B 108.6 . .
C76 C77 H77B 108.6 . .
H77A C77 H77B 107.6 . .
O3 C42 C43 107.8(4) . .
O3 C42 H42A 110.1 . .
C43 C42 H42A 110.1 . .
O3 C42 H42B 110.1 . .
C43 C42 H42B 110.1 . .
H42A C42 H42B 108.5 . .
C6 C7 C13 116.1(5) . .
C6 C7 C8 128.1(6) . .
C13 C7 C8 115.8(5) . .
C55 C54 C53 123.4(6) . .
C55 C54 H54A 118.3 . .
C53 C54 H54A 118.3 . .
C75 C76 C77 113.1(5) . .
C75 C76 H76A 109.0 . .
C77 C76 H76A 109.0 . .
C75 C76 H76B 109.0 . .
C77 C76 H76B 109.0 . .
H76A C76 H76B 107.8 . .
O1 C26 C27 107.8(5) . .
O1 C26 H26A 110.1 . .
C27 C26 H26A 110.1 . .
O1 C26 H26B 110.1 . .
C27 C26 H26B 110.1 . .
H26A C26 H26B 108.5 . .
C9 C8 C7 120.9(6) . .
C9 C8 H8A 119.5 . .
C7 C8 H8A 119.5 . .
C45 C44 C43 113.9(6) . .
C45 C44 H44A 108.8 . .
C43 C44 H44A 108.8 . .
C45 C44 H44B 108.8 . .
C43 C44 H44B 108.8 . .
H44A C44 H44B 107.7 . .
O5 C83 C84 107.8(6) . .
O5 C83 H83A 110.1 . .
C84 C83 H83A 110.1 . .
O5 C83 H83B 110.1 . .
C84 C83 H83B 110.1 . .
H83A C83 H83B 108.5 . .
C54 C55 C56 119.6(7) . .
C54 C55 H55A 120.2 . .
C56 C55 H55A 120.2 . .
C8 C9 C10 122.1(5) . .
C8 C9 H9A 119.0 . .
C10 C9 H9A 119.0 . .
C42 C43 C44 115.0(6) . .
C42 C43 H43A 108.5 . .
C44 C43 H43A 108.5 . .
C42 C43 H43B 108.5 . .
C44 C43 H43B 108.5 . .
H43A C43 H43B 107.5 . .
C77 C78 C79 115.0(6) . .
C77 C78 H78A 108.5 . .
C79 C78 H78A 108.5 . .
C77 C78 H78B 108.5 . .
C79 C78 H78B 108.5 . .
H78A C78 H78B 107.5 . .
O2 C34 C35 107.8(6) . .
O2 C34 H34A 110.2 . .
C35 C34 H34A 110.2 . .
O2 C34 H34B 110.2 . .
C35 C34 H34B 110.2 . .
H34A C34 H34B 108.5 . .
C78 C79 C80 114.4(6) . .
C78 C79 H79A 108.7 . .
C80 C79 H79A 108.7 . .
C78 C79 H79B 108.7 . .
C80 C79 H79B 108.7 . .
H79A C79 H79B 107.6 . .
C26 C27 C28 112.2(6) . .
C26 C27 H27A 109.2 . .
C28 C27 H27A 109.2 . .
C26 C27 H27B 109.2 . .
C28 C27 H27B 109.2 . .
H27A C27 H27B 107.9 . .
C5 C6 C7 120.6(6) . .
C5 C6 H6A 119.7 . .
C7 C6 H6A 119.7 . .
C60 C59 C58 119.8(6) . .
C60 C59 H59A 120.1 . .
C58 C59 H59A 120.1 . .
C6 C5 C4 122.9(6) . .
C6 C5 H5A 118.6 . .
C4 C5 H5A 118.6 . .
C58 C57 C56 119.4(7) . .
C58 C57 H57A 120.3 . .
C56 C57 H57A 120.3 . .
C92 C91 O6 110.6(7) . .
C92 C91 H91A 109.5 . .
O6 C91 H91A 109.5 . .
C92 C91 H91B 109.5 . .
O6 C91 H91B 109.5 . .
H91A C91 H91B 108.1 . .
C57 C58 C59 122.2(7) . .
C57 C58 H58A 118.9 . .
C59 C58 H58A 118.9 . .
C44 C45 C46 113.2(7) . .
C44 C45 H45A 108.9 . .
C46 C45 H45A 108.9 . .
C44 C45 H45B 108.9 . .
C46 C45 H45B 108.9 . .
H45A C45 H45B 107.8 . .
C29 C28 C27 116.0(8) . .
C29 C28 H28A 108.3 . .
C27 C28 H28A 108.3 . .
C29 C28 H28B 108.3 . .
C27 C28 H28B 108.3 . .
H28A C28 H28B 107.4 . .
C81 C80 C79 113.2(7) . .
C81 C80 H80A 108.9 . .
C79 C80 H80A 108.9 . .
C81 C80 H80B 108.9 . .
C79 C80 H80B 108.9 . .
H80A C80 H80B 107.8 . .
C82 C81 C80 113.1(8) . .
C82 C81 H81A 109.0 . .
C80 C81 H81A 109.0 . .
C82 C81 H81B 109.0 . .
C80 C81 H81B 109.0 . .
H81A C81 H81B 107.8 . .
C36 C35 C34 116.3(7) . .
C36 C35 H35A 108.2 . .
C34 C35 H35A 108.2 . .
C36 C35 H35B 108.2 . .
C34 C35 H35B 108.2 . .
H35A C35 H35B 107.4 . .
C83 C84 C85 111.4(9) . .
C83 C84 H84A 109.3 . .
C85 C84 H84A 109.3 . .
C83 C84 H84B 109.3 . .
C85 C84 H84B 109.3 . .
H84A C84 H84B 108.0 . .
C47 C46 C45 114.4(8) . .
C47 C46 H46A 108.7 . .
C45 C46 H46A 108.7 . .
C47 C46 H46B 108.7 . .
C45 C46 H46B 108.7 . .
H46A C46 H46B 107.6 . .
C94 C93 C92 122.6(12) . .
C94 C93 H93A 106.7 . .
C92 C93 H93A 106.7 . .
C94 C93 H93B 106.7 . .
C92 C93 H93B 106.7 . .
H93A C93 H93B 106.6 . .
C86 C85 C84 132.6(14) . .
C86 C85 H85A 104.1 . .
C84 C85 H85A 104.1 . .
C86 C85 H85B 104.1 . .
C84 C85 H85B 104.1 . .
H85A C85 H85B 105.5 . .
C35 C36 C37 118.3(9) . .
C35 C36 H36A 107.7 . .
C37 C36 H36A 107.7 . .
C35 C36 H36B 107.7 . .
C37 C36 H36B 107.7 . .
H36A C36 H36B 107.1 . .
C96 C95 C94 114.4(17) . .
C96 C95 H95A 108.7 . .
C94 C95 H95A 108.7 . .
C96 C95 H95B 108.7 . .
C94 C95 H95B 108.7 . .
H95A C95 H95B 107.6 . .
C88 C87 C86 115.2(12) . .
C88 C87 H87A 108.5 . .
C86 C87 H87A 108.5 . .
C88 C87 H87B 108.5 . .
C86 C87 H87B 108.5 . .
H87A C87 H87B 107.5 . .
C91 C92 C93 101.9(10) . .
C91 C92 H92A 111.4 . .
C93 C92 H92A 111.4 . .
C91 C92 H92B 111.4 . .
C93 C92 H92B 111.4 . .
H92A C92 H92B 109.3 . .
C85 C86 C87 127.9(15) . .
C85 C86 H86A 105.3 . .
C87 C86 H86A 105.3 . .
C85 C86 H86B 105.3 . .
C87 C86 H86B 105.3 . .
H86A C86 H86B 106.0 . .
C38 C37 C36 129.5(14) . .
C38 C37 H37A 104.9 . .
C36 C37 H37A 104.9 . .
C38 C37 H37B 104.9 . .
C36 C37 H37B 104.9 . .
H37A C37 H37B 105.8 . .
C81 C82 H82A 109.5 . .
C81 C82 H82B 109.5 . .
H82A C82 H82B 109.5 . .
C81 C82 H82C 109.5 . .
H82A C82 H82C 109.5 . .
H82B C82 H82C 109.5 . .
C87 C88 C89 117.7(11) . .
C87 C88 H88A 107.9 . .
C89 C88 H88A 107.9 . .
C87 C88 H88B 107.9 . .
C89 C88 H88B 107.9 . .
H88A C88 H88B 107.2 . .
C90 C89 C88 116.3(12) . .
C90 C89 H89A 108.2 . .
C88 C89 H89A 108.2 . .
C90 C89 H89B 108.2 . .
C88 C89 H89B 108.2 . .
H89A C89 H89B 107.4 . .
C28 C29 C30 113.3(10) . .
C28 C29 H29A 108.9 . .
C30 C29 H29A 108.9 . .
C28 C29 H29B 108.9 . .
C30 C29 H29B 108.9 . .
H29A C29 H29B 107.7 . .
C46 C47 C48 124.6(10) . .
C46 C47 H47A 106.2 . .
C48 C47 H47A 106.2 . .
C46 C47 H47B 106.2 . .
C48 C47 H47B 106.2 . .
H47A C47 H47B 106.4 . .
C93 C94 C95 112.6(13) . .
C93 C94 H94A 109.1 . .
C95 C94 H94A 109.1 . .
C93 C94 H94B 109.1 . .
C95 C94 H94B 109.1 . .
H94A C94 H94B 107.8 . .
C89 C90 H90A 109.5 . .
C89 C90 H90B 109.5 . .
H90A C90 H90B 109.5 . .
C89 C90 H90C 109.5 . .
H90A C90 H90C 109.5 . .
H90B C90 H90C 109.5 . .
C95 C96 C97 116(2) . .
C95 C96 H96A 108.3 . .
C97 C96 H96A 108.3 . .
C95 C96 H96B 108.3 . .
C97 C96 H96B 108.3 . .
H96A C96 H96B 107.4 . .
C98 C97 C96 112(2) . .
C98 C97 H97A 109.3 . .
C96 C97 H97A 109.3 . .
C98 C97 H97B 109.3 . .
C96 C97 H97B 109.3 . .
H97A C97 H97B 108.0 . .
C97 C98 H98A 109.5 . .
C97 C98 H98B 109.5 . .
H98A C98 H98B 109.5 . .
C97 C98 H98C 109.5 . .
H98A C98 H98C 109.5 . .
H98B C98 H98C 109.5 . .
C31 C30 C29 118(4) . .
C31 C30 H30A 107.9 . .
C29 C30 H30A 107.9 . .
C31 C30 H30B 107.9 . .
C29 C30 H30B 107.9 . .
H30A C30 H30B 107.2 . .
C32 C31 C30 116(7) . .
C32 C31 H31A 108.3 . .
C30 C31 H31A 108.3 . .
C32 C31 H31B 108.3 . .
C30 C31 H31B 108.3 . .
H31A C31 H31B 107.4 . .
C31 C32 C33 122(4) . .
C31 C32 H32A 106.9 . .
C33 C32 H32A 106.9 . .
C31 C32 H32B 106.9 . .
C33 C32 H32B 106.9 . .
H32A C32 H32B 106.7 . .
C32 C33 H33A 109.5 . .
C32 C33 H33B 109.5 . .
H33A C33 H33B 109.5 . .
C32 C33 H33C 109.5 . .
H33A C33 H33C 109.5 . .
H33B C33 H33C 109.5 . .
C40 C39 C38 118.4(18) . .
C40 C39 H39A 107.7 . .
C38 C39 H39A 107.7 . .
C40 C39 H39B 107.7 . .
C38 C39 H39B 107.7 . .
H39A C39 H39B 107.1 . .
C39 C40 C41 122(2) . .
C39 C40 H40A 106.8 . .
C41 C40 H40A 106.8 . .
C39 C40 H40B 106.8 . .
C41 C40 H40B 106.8 . .
H40A C40 H40B 106.7 . .
C40 C41 H41A 109.5 . .
C40 C41 H41B 109.5 . .
H41A C41 H41B 109.5 . .
C40 C41 H41C 109.5 . .
H41A C41 H41C 109.5 . .
H41B C41 H41C 109.5 . .
C37 C38 C39 126.0(14) . .
C37 C38 H38A 105.8 . .
C39 C38 H38A 105.8 . .
C37 C38 H38B 105.8 . .
C39 C38 H38B 105.8 . .
H38A C38 H38B 106.2 . .
C48 C49 H49A 109.5 . .
C48 C49 H49B 109.5 . .
H49A C49 H49B 109.5 . .
C48 C49 H49C 109.5 . .
H49A C49 H49C 109.5 . .
H49B C49 H49C 109.5 . .
C49 C48 C47 96.2(18) . .
C49 C48 H48A 112.5 . .
C47 C48 H48A 112.5 . .
C49 C48 H48B 112.5 . .
C47 C48 H48B 112.5 . .
H48A C48 H48B 110.0 . .

loop_
_geom_bond_atom_site_label_1
_geom_bond_atom_site_label_2
_geom_bond_distance
_geom_bond_site_symmetry_2
O4 C71 1.375(6) .
O4 C75 1.435(6) .
O1 C24 1.373(6) .
O1 C26 1.456(7) .
O2 C23 1.377(6) .
O2 C34 1.410(8) .
O3 C22 1.375(6) .
O3 C42 1.422(6) .
O5 C72 1.378(6) .
O5 C83 1.437(8) .
O6 C73 1.379(7) .
O6 C91 1.460(8) .
C17 C18 1.390(8) .
C17 C16 1.401(7) .
C17 C20 1.499(7) .
C70 C71 1.382(7) .
C70 C69 1.396(7) .
C70 H70A 0.9300 .
C24 C25 1.390(7) .
C24 C23 1.393(8) .
C11 C10 1.370(7) .
C11 C13 1.419(7) .
C11 C12 1.484(8) .
C1 C12 1.383(7) 2_846
C1 C2 1.402(7) .
C1 C14 1.495(7) .
C23 C22 1.388(8) .
C69 C74 1.376(7) .
C69 C66 1.494(7) .
C18 C19 1.378(7) .
C18 H18A 0.9300 .
C72 C71 1.384(7) .
C72 C73 1.402(8) .
C14 C15 1.384(8) .
C14 C19 1.393(7) .
C65 C64 1.376(7) .
C65 C66 1.390(7) .
C65 H65A 0.9300 .
C21 C22 1.390(7) .
C21 C20 1.396(7) .
C21 H21A 0.9300 .
C20 C25 1.383(8) .
C16 C15 1.385(7) .
C16 H16A 0.9300 .
C51 C50 1.374(8) .
C51 C61 1.437(7) .
C51 C52 1.489(8) .
C2 C12 1.423(7) .
C2 C3 1.490(8) .
C66 C67 1.401(7) .
C61 C50 1.402(7) 2_765
C61 C60 1.473(8) .
C50 C61 1.402(7) 2_765
C50 C63 1.496(7) .
C64 C63 1.393(7) .
C64 H64A 0.9300 .
C13 C7 1.403(8) .
C13 C3 1.415(7) .
C60 C59 1.373(8) .
C60 C62 1.414(8) .
C15 H15A 0.9300 .
C19 H19A 0.9300 .
C3 C4 1.363(7) .
C63 C68 1.370(7) .
C73 C74 1.386(7) .
C62 C56 1.384(8) .
C62 C52 1.403(8) .
C25 H25A 0.9300 .
C12 C1 1.383(7) 2_846
C53 C52 1.382(7) .
C53 C54 1.401(9) .
C53 H53A 0.9300 .
C10 C9 1.414(8) .
C10 H10A 0.9300 .
C56 C57 1.420(9) .
C56 C55 1.430(9) .
C75 C76 1.510(7) .
C75 H75A 0.9700 .
C75 H75B 0.9700 .
C68 C67 1.384(7) .
C68 H68A 0.9300 .
C74 H74A 0.9300 .
C67 H67A 0.9300 .
C4 C5 1.424(8) .
C4 H4A 0.9300 .
C77 C78 1.493(8) .
C77 C76 1.528(9) .
C77 H77A 0.9700 .
C77 H77B 0.9700 .
C42 C43 1.506(7) .
C42 H42A 0.9700 .
C42 H42B 0.9700 .
C7 C6 1.397(8) .
C7 C8 1.414(8) .
C54 C55 1.352(9) .
C54 H54A 0.9300 .
C76 H76A 0.9700 .
C76 H76B 0.9700 .
C26 C27 1.505(8) .
C26 H26A 0.9700 .
C26 H26B 0.9700 .
C8 C9 1.373(8) .
C8 H8A 0.9300 .
C44 C45 1.476(10) .
C44 C43 1.513(9) .
C44 H44A 0.9700 .
C44 H44B 0.9700 .
C83 C84 1.515(9) .
C83 H83A 0.9700 .
C83 H83B 0.9700 .
C55 H55A 0.9300 .
C9 H9A 0.9300 .
C43 H43A 0.9700 .
C43 H43B 0.9700 .
C78 C79 1.508(10) .
C78 H78A 0.9700 .
C78 H78B 0.9700 .
C34 C35 1.517(9) .
C34 H34A 0.9700 .
C34 H34B 0.9700 .
C79 C80 1.521(10) .
C79 H79A 0.9700 .
C79 H79B 0.9700 .
C27 C28 1.505(9) .
C27 H27A 0.9700 .
C27 H27B 0.9700 .
C6 C5 1.372(8) .
C6 H6A 0.9300 .
C59 C58 1.397(9) .
C59 H59A 0.9300 .
C5 H5A 0.9300 .
C57 C58 1.390(9) .
C57 H57A 0.9300 .
C91 C92 1.389(11) .
C91 H91A 0.9700 .
C91 H91B 0.9700 .
C58 H58A 0.9300 .
C45 C46 1.548(10) .
C45 H45A 0.9700 .
C45 H45B 0.9700 .
C28 C29 1.502(11) .
C28 H28A 0.9700 .
C28 H28B 0.9700 .
C80 C81 1.504(10) .
C80 H80A 0.9700 .
C80 H80B 0.9700 .
C81 C82 1.479(12) .
C81 H81A 0.9700 .
C81 H81B 0.9700 .
C35 C36 1.420(11) .
C35 H35A 0.9700 .
C35 H35B 0.9700 .
C84 C85 1.546(17) .
C84 H84A 0.9700 .
C84 H84B 0.9700 .
C46 C47 1.450(12) .
C46 H46A 0.9700 .
C46 H46B 0.9700 .
C93 C94 1.385(19) .
C93 C92 1.593(15) .
C93 H93A 0.9700 .
C93 H93B 0.9700 .
C85 C86 1.119(16) .
C85 H85A 0.9700 .
C85 H85B 0.9700 .
C36 C37 1.515(12) .
C36 H36A 0.9700 .
C36 H36B 0.9700 .
C95 C96 1.38(2) .
C95 C94 1.552(18) .
C95 H95A 0.9700 .
C95 H95B 0.9700 .
C87 C88 1.424(13) .
C87 C86 1.529(19) .
C87 H87A 0.9700 .
C87 H87B 0.9700 .
C92 H92A 0.9700 .
C92 H92B 0.9700 .
C86 H86A 0.9700 .
C86 H86B 0.9700 .
C37 C38 1.226(17) .
C37 H37A 0.9700 .
C37 H37B 0.9700 .
C82 H82A 0.9600 .
C82 H82B 0.9600 .
C82 H82C 0.9600 .
C88 C89 1.524(14) .
C88 H88A 0.9700 .
C88 H88B 0.9700 .
C89 C90 1.388(18) .
C89 H89A 0.9700 .
C89 H89B 0.9700 .
C29 C30 1.54(2) .
C29 H29A 0.9700 .
C29 H29B 0.9700 .
C47 C48 1.681(19) .
C47 H47A 0.9700 .
C47 H47B 0.9700 .
C94 H94A 0.9700 .
C94 H94B 0.9700 .
C90 H90A 0.9600 .
C90 H90B 0.9600 .
C90 H90C 0.9600 .
C96 C97 1.50(2) .
C96 H96A 0.9700 .
C96 H96B 0.9700 .
C97 C98 1.37(2) .
C97 H97A 0.9700 .
C97 H97B 0.9700 .
C98 H98A 0.9600 .
C98 H98B 0.9600 .
C98 H98C 0.9600 .
C30 C31 1.31(5) .
C30 H30A 0.9700 .
C30 H30B 0.9700 .
C31 C32 1.23(13) .
C31 H31A 0.9700 .
C31 H31B 0.9700 .
C32 C33 1.45(8) .
C32 H32A 0.9700 .
C32 H32B 0.9700 .
C33 H33A 0.9600 .
C33 H33B 0.9600 .
C33 H33C 0.9600 .
C39 C40 1.34(2) .
C39 C38 1.480(16) .
C39 H39A 0.9700 .
C39 H39B 0.9700 .
C40 C41 1.403(19) .
C40 H40A 0.9700 .
C40 H40B 0.9700 .
C41 H41A 0.9600 .
C41 H41B 0.9600 .
C41 H41C 0.9600 .
C38 H38A 0.9700 .
C38 H38B 0.9700 .
C49 C48 1.17(2) .
C49 H49A 0.9600 .
C49 H49B 0.9600 .
C49 H49C 0.9600 .
C48 H48A 0.9700 .
C48 H48B 0.9700 .

loop_
_geom_torsion_atom_site_label_1
_geom_torsion_atom_site_label_2
_geom_torsion_atom_site_label_3
_geom_torsion_atom_site_label_4
_geom_torsion
_geom_torsion_site_symmetry_1
_geom_torsion_site_symmetry_4
C26 O1 C24 C25 115.5(6) . .
C26 O1 C24 C23 -67.8(7) . .
C34 O2 C23 C22 93.0(7) . .
C34 O2 C23 C24 -88.2(7) . .
O1 C24 C23 O2 5.5(9) . .
C25 C24 C23 O2 -177.8(5) . .
O1 C24 C23 C22 -175.6(6) . .
C25 C24 C23 C22 1.0(9) . .
C71 C70 C69 C74 -0.9(9) . .
C71 C70 C69 C66 -178.5(5) . .
C16 C17 C18 C19 1.6(8) . .
C20 C17 C18 C19 -176.5(5) . .
C83 O5 C72 C71 -98.7(7) . .
C83 O5 C72 C73 88.4(7) . .
C12 C1 C14 C15 79.8(7) 2_846 .
C2 C1 C14 C15 -97.4(7) . .
C12 C1 C14 C19 -95.5(7) 2_846 .
C2 C1 C14 C19 87.3(7) . .
C22 C21 C20 C25 1.6(9) . .
C22 C21 C20 C17 -177.7(5) . .
C18 C17 C20 C25 -145.6(6) . .
C16 C17 C20 C25 36.4(8) . .
C18 C17 C20 C21 33.8(8) . .
C16 C17 C20 C21 -144.3(5) . .
C18 C17 C16 C15 -1.5(8) . .
C20 C17 C16 C15 176.6(5) . .
C42 O3 C22 C23 -155.8(6) . .
C42 O3 C22 C21 24.7(9) . .
O2 C23 C22 O3 -1.1(9) . .
C24 C23 C22 O3 180.0(5) . .
O2 C23 C22 C21 178.4(5) . .
C24 C23 C22 C21 -0.5(10) . .
C20 C21 C22 O3 178.6(5) . .
C20 C21 C22 C23 -0.9(9) . .
C12 C1 C2 C12 0.0(9) 2_846 .
C14 C1 C2 C12 177.3(5) . .
C12 C1 C2 C3 178.5(5) 2_846 .
C14 C1 C2 C3 -4.2(9) . .
C75 O4 C71 C70 -5.8(8) . .
C75 O4 C71 C72 172.8(5) . .
C69 C70 C71 O4 179.2(5) . .
C69 C70 C71 C72 0.6(9) . .
O5 C72 C71 O4 7.3(8) . .
C73 C72 C71 O4 -179.7(5) . .
O5 C72 C71 C70 -173.9(6) . .
C73 C72 C71 C70 -0.9(9) . .
C64 C65 C66 C67 1.0(8) . .
C64 C65 C66 C69 -179.6(5) . .
C74 C69 C66 C65 -32.8(8) . .
C70 C69 C66 C65 144.8(6) . .
C74 C69 C66 C67 146.6(6) . .
C70 C69 C66 C67 -35.8(8) . .
C50 C51 C61 C50 3.6(8) . 2_765
C52 C51 C61 C50 -176.0(5) . 2_765
C50 C51 C61 C60 -178.1(5) . .
C52 C51 C61 C60 2.3(6) . .
C61 C51 C50 C61 -3.4(8) . 2_765
C52 C51 C50 C61 176.0(5) . 2_765
C61 C51 C50 C63 175.5(5) . .
C52 C51 C50 C63 -5.0(8) . .
C66 C65 C64 C63 1.5(9) . .
C10 C11 C13 C7 1.2(8) . .
C12 C11 C13 C7 -179.6(5) . .
C10 C11 C13 C3 -178.6(5) . .
C12 C11 C13 C3 0.5(6) . .
C50 C61 C60 C59 -4.1(11) 2_765 .
C51 C61 C60 C59 177.8(7) . .
C50 C61 C60 C62 175.3(5) 2_765 .
C51 C61 C60 C62 -2.8(6) . .
C19 C14 C15 C16 3.0(8) . .
C1 C14 C15 C16 -172.4(5) . .
C17 C16 C15 C14 -0.8(8) . .
C17 C18 C19 C14 0.6(9) . .
C15 C14 C19 C18 -3.0(8) . .
C1 C14 C19 C18 172.4(5) . .
C7 C13 C3 C4 1.2(9) . .
C11 C13 C3 C4 -178.9(5) . .
C7 C13 C3 C2 -179.1(5) . .
C11 C13 C3 C2 0.8(6) . .
C1 C2 C3 C4 -0.8(11) . .
C12 C2 C3 C4 177.8(7) . .
C1 C2 C3 C13 179.5(6) . .
C12 C2 C3 C13 -1.9(6) . .
C65 C64 C63 C68 -2.6(9) . .
C65 C64 C63 C50 173.7(5) . .
C51 C50 C63 C68 100.7(7) . .
C61 C50 C63 C68 -80.4(7) 2_765 .
C51 C50 C63 C64 -75.4(7) . .
C61 C50 C63 C64 103.6(7) 2_765 .
C91 O6 C73 C74 -4.0(10) . .
C91 O6 C73 C72 177.6(7) . .
O5 C72 C73 O6 -7.0(9) . .
C71 C72 C73 O6 180.0(6) . .
O5 C72 C73 C74 174.5(6) . .
C71 C72 C73 C74 1.5(10) . .
C59 C60 C62 C56 2.1(9) . .
C61 C60 C62 C56 -177.5(5) . .
C59 C60 C62 C52 -178.3(5) . .
C61 C60 C62 C52 2.2(6) . .
C21 C20 C25 C24 -1.1(9) . .
C17 C20 C25 C24 178.3(5) . .
O1 C24 C25 C20 176.5(5) . .
C23 C24 C25 C20 -0.3(9) . .
C1 C2 C12 C1 0.0(9) . 2_846
C3 C2 C12 C1 -178.8(5) . 2_846
C1 C2 C12 C11 -179.0(5) . .
C3 C2 C12 C11 2.2(6) . .
C10 C11 C12 C1 -1.7(11) . 2_846
C13 C11 C12 C1 179.4(6) . 2_846
C10 C11 C12 C2 177.2(6) . .
C13 C11 C12 C2 -1.7(6) . .
C13 C11 C10 C9 -0.4(8) . .
C12 C11 C10 C9 -179.2(6) . .
C52 C62 C56 C57 177.8(6) . .
C60 C62 C56 C57 -2.7(9) . .
C52 C62 C56 C55 -2.7(9) . .
C60 C62 C56 C55 176.9(5) . .
C71 O4 C75 C76 -172.6(5) . .
C64 C63 C68 C67 1.1(9) . .
C50 C63 C68 C67 -175.0(6) . .
C70 C69 C74 C73 1.5(9) . .
C66 C69 C74 C73 179.1(6) . .
O6 C73 C74 C69 179.9(6) . .
C72 C73 C74 C69 -1.8(10) . .
C54 C53 C52 C62 0.8(8) . .
C54 C53 C52 C51 -176.0(6) . .
C56 C62 C52 C53 1.2(8) . .
C60 C62 C52 C53 -178.4(5) . .
C56 C62 C52 C51 178.9(5) . .
C60 C62 C52 C51 -0.7(6) . .
C50 C51 C52 C53 -3.4(10) . .
C61 C51 C52 C53 176.1(6) . .
C50 C51 C52 C62 179.5(5) . .
C61 C51 C52 C62 -1.0(6) . .
C63 C68 C67 C66 1.4(9) . .
C65 C66 C67 C68 -2.4(9) . .
C69 C66 C67 C68 178.2(5) . .
C13 C3 C4 C5 0.1(9) . .
C2 C3 C4 C5 -179.5(6) . .
C22 O3 C42 C43 174.9(5) . .
C3 C13 C7 C6 -1.8(9) . .
C11 C13 C7 C6 178.3(6) . .
C3 C13 C7 C8 178.2(6) . .
C11 C13 C7 C8 -1.7(9) . .
C52 C53 C54 C55 -1.3(9) . .
O4 C75 C76 C77 63.0(7) . .
C78 C77 C76 C75 -167.1(6) . .
C24 O1 C26 C27 166.6(5) . .
C6 C7 C8 C9 -178.6(7) . .
C13 C7 C8 C9 1.4(9) . .
C72 O5 C83 C84 -170.2(6) . .
C53 C54 C55 C56 -0.3(10) . .
C62 C56 C55 C54 2.2(9) . .
C57 C56 C55 C54 -178.3(7) . .
C7 C8 C9 C10 -0.8(10) . .
C11 C10 C9 C8 0.2(9) . .
O3 C42 C43 C44 -52.6(8) . .
C45 C44 C43 C42 -70.6(8) . .
C76 C77 C78 C79 -171.1(6) . .
C23 O2 C34 C35 -173.3(6) . .
C77 C78 C79 C80 -53.8(9) . .
O1 C26 C27 C28 -175.8(5) . .
C13 C7 C6 C5 1.2(10) . .
C8 C7 C6 C5 -178.8(7) . .
C62 C60 C59 C58 -0.9(9) . .
C61 C60 C59 C58 178.5(7) . .
C7 C6 C5 C4 0.0(11) . .
C3 C4 C5 C6 -0.7(10) . .
C62 C56 C57 C58 2.1(10) . .
C55 C56 C57 C58 -177.4(7) . .
C73 O6 C91 C92 -172.2(9) . .
C56 C57 C58 C59 -1.1(11) . .
C60 C59 C58 C57 0.5(11) . .
C43 C44 C45 C46 179.1(6) . .
C26 C27 C28 C29 -178.1(7) . .
C78 C79 C80 C81 -172.6(7) . .
C79 C80 C81 C82 -176.2(8) . .
O2 C34 C35 C36 -60.0(11) . .
O5 C83 C84 C85 61.3(12) . .
C44 C45 C46 C47 174.9(9) . .
C83 C84 C85 C86 125(3) . .
C34 C35 C36 C37 175.2(12) . .
O6 C91 C92 C93 176.8(9) . .
C94 C93 C92 C91 -89.9(18) . .
C84 C85 C86 C87 176.6(16) . .
C88 C87 C86 C85 129(3) . .
C35 C36 C37 C38 -123(2) . .
C86 C87 C88 C89 -172.7(12) . .
C87 C88 C89 C90 73.1(18) . .
C27 C28 C29 C30 -73.1(14) . .
C45 C46 C47 C48 171.1(12) . .
C92 C93 C94 C95 176.7(13) . .
C96 C95 C94 C93 -173.9(17) . .
C94 C95 C96 C97 167.7(14) . .
C95 C96 C97 C98 -169(2) . .
C28 C29 C30 C31 -149(3) . .
C29 C30 C31 C32 -167(4) . .
C30 C31 C32 C33 -76(7) . .
C38 C39 C40 C41 175.5(19) . .
C36 C37 C38 C39 173.3(15) . .
C40 C39 C38 C37 -144(3) . .
C46 C47 C48 C49 53(2) . .
